data_2243659
loop_
_publ_author_name
'Triggs, Christopher T.'
'Tanski, Joseph M.'

_publ_section_title
;
 Crystallographic and spectroscopic characterization of
 3-chloro-5-fluorosalicylaldehyde
;
_journal_coeditor_code PK2651
_journal_issue 12
_journal_name_full 'Acta Crystallographica Section E'
_journal_page_first 1810
_journal_page_last 1812
_journal_paper_doi 10.1107/S2056989020014425
_journal_volume 76
_journal_year 2020
_chemical_formula_iupac 'C7 H4 Cl F O2'
_chemical_formula_moiety 'C7 H4 Cl F O2'
_chemical_formula_sum 'C7 H4 Cl F O2'
_chemical_formula_weight 174.55
_chemical_name_common
;
CT2491C;
3-chloro-5-fluorosalicylaldehyde
;
_chemical_name_systematic
;
3-Chloro-5-fluoro-2-hydroxybenzaldehyde
;
_space_group_crystal_system orthorhombic
_space_group_IT_number 33
_space_group_name_Hall 'P 2c -2n'
_space_group_name_H-M_alt 'P n a 21'
_atom_sites_solution_hydrogens mixed
_atom_sites_solution_primary dual
_atom_sites_solution_secondary difmap
_cell_angle_alpha 90
_cell_angle_beta 90
_cell_angle_gamma 90
_cell_formula_units_Z 4
_cell_length_a 14.2730(13)
_cell_length_b 12.7102(12)
_cell_length_c 3.7154(3)
_cell_measurement_reflns_used 9931
_cell_measurement_temperature 125.(2)
_cell_measurement_theta_max 30.5406
_cell_measurement_theta_min 2.8543
_cell_volume 674.02(10)
_computing_cell_refinement
;
SAINT (Bruker, 2017)
;
_computing_data_collection
;
APEX2 (Bruker, 2017)
;
_computing_data_reduction
;
SAINT (Bruker, 2017)
;
_computing_molecular_graphics
;
SHELXTL (Sheldrick, 2008)
;
_computing_publication_material
;
SHELXTL (Sheldrick, 2008), <i>OLEX2</i> (Dolomanov <i>et al.</i>,
2009), and Mercury
(Macrae <i>et al.</i>,  2020)
;
_computing_structure_refinement
;
<i>SHELXL2017/1</i> (Sheldrick, 2015b)
;
_computing_structure_solution
;
<i>SHELXT2014/5</i> (Sheldrick, 2015a)
;
_diffrn_ambient_temperature 125(2)
_diffrn_detector_area_resol_mean 8.3333
_diffrn_measured_fraction_theta_full 0.996
_diffrn_measured_fraction_theta_max 0.996
_diffrn_measurement_device_type 'Bruker APEXII CCD'
_diffrn_measurement_method '\f and \w scans'
_diffrn_radiation_monochromator graphite
_diffrn_radiation_source 'fine-focus sealed tube'
_diffrn_radiation_type MoK\a
_diffrn_radiation_wavelength 0.71073
_diffrn_reflns_av_R_equivalents 0.0298
_diffrn_reflns_av_unetI/netI 0.0188
_diffrn_reflns_limit_h_max 20
_diffrn_reflns_limit_h_min -20
_diffrn_reflns_limit_k_max 17
_diffrn_reflns_limit_k_min -18
_diffrn_reflns_limit_l_max 5
_diffrn_reflns_limit_l_min -5
_diffrn_reflns_number 16131
_diffrn_reflns_theta_full 30.54
_diffrn_reflns_theta_max 30.54
_diffrn_reflns_theta_min 2.15
_exptl_absorpt_coefficient_mu 0.521
_exptl_absorpt_correction_T_max 0.99
_exptl_absorpt_correction_T_min 0.87
_exptl_absorpt_correction_type multi-scan
_exptl_absorpt_process_details
;
(SADABS; Bruker, 2017)
;
_exptl_crystal_colour colourless
_exptl_crystal_density_diffrn 1.720
_exptl_crystal_density_method 'not measured'
_exptl_crystal_description needle
_exptl_crystal_F_000 352
_exptl_crystal_size_max 0.450
_exptl_crystal_size_mid 0.100
_exptl_crystal_size_min 0.020
_refine_diff_density_max 0.342
_refine_diff_density_min -0.189
_refine_ls_abs_structure_details
;
Flack <i>x</i> determined using 837 quotients
[(<i>I</i>^+^)-(<i>I</i>^-^)]/[(<i>I</i>^+^)+(<i>I</i>^-^)]
(Parsons <i>et al.</i>,  2013)
;
_refine_ls_abs_structure_Flack 0.07(2)
_refine_ls_extinction_method none
_refine_ls_goodness_of_fit_ref 1.068
_refine_ls_hydrogen_treatment mixed
_refine_ls_matrix_type full
_refine_ls_number_parameters 104
_refine_ls_number_reflns 2052
_refine_ls_number_restraints 1
_refine_ls_restrained_S_all 1.068
_refine_ls_R_factor_all 0.0243
_refine_ls_R_factor_gt 0.0231
_refine_ls_shift/su_max 0.000
_refine_ls_shift/su_mean 0.000
_refine_ls_structure_factor_coef Fsqd
_refine_ls_weighting_details 'w=1/[\s^2^(Fo^2^)+(0.0394P)^2^+0.1224P] where P=(Fo^2^+2Fc^2^)/3'
_refine_ls_weighting_scheme calc
_refine_ls_wR_factor_gt 0.0652
_refine_ls_wR_factor_ref 0.0660
_reflns_number_gt 1985
_reflns_number_total 2052
_reflns_threshold_expression 'I > 2\s(I)'
_cod_data_source_file pk2651sup1.cif
_cod_data_source_block I
_cod_database_code 2243659

loop_
_space_group_symop_operation_xyz
'x, y, z'
'-x, -y, z+1/2'
'x+1/2, -y+1/2, z'
'-x+1/2, y+1/2, z+1/2'

loop_
_atom_site_type_symbol
_atom_site_label
_atom_site_fract_x
_atom_site_fract_y
_atom_site_fract_z
_atom_site_U_iso_or_equiv
_atom_site_adp_type
_atom_site_calc_flag
_atom_site_occupancy
_atom_site_disorder_assembly
_atom_site_disorder_group
Cl Cl 0.43892(3) 0.11149(3) 0.78847(17) 0.02049(11) Uani d 1 . .
F F 0.41791(7) 0.50784(8) 0.7158(3) 0.0246(3) Uani d 1 . .
O O1 0.25167(10) 0.12611(10) 0.4770(4) 0.0204(3) Uani d 1 . .
H H1 0.202(2) 0.137(2) 0.412(8) 0.036(8) Uiso d 1 . .
O O2 0.11001(9) 0.23221(11) 0.2114(4) 0.0256(3) Uani d 1 . .
C C1 0.24600(12) 0.31544(12) 0.4365(4) 0.0143(3) Uani d 1 . .
C C2 0.29149(11) 0.22104(12) 0.5277(4) 0.0142(3) Uani d 1 . .
C C3 0.38146(11) 0.22705(12) 0.6760(4) 0.0141(3) Uani d 1 . .
C C4 0.42463(11) 0.32301(13) 0.7379(4) 0.0157(3) Uani d 1 . .
H H4A 0.485639 0.326265 0.8395 0.019 Uiso calc 1 . .
C C5 0.37672(11) 0.41404(13) 0.6482(5) 0.0160(3) Uani d 1 . .
C C6 0.28892(11) 0.41307(13) 0.4973(4) 0.0157(3) Uani d 1 . .
H H6A 0.258084 0.476816 0.435752 0.019 Uiso calc 1 . .
C C7 0.15263(10) 0.31310(13) 0.2738(6) 0.0186(3) Uani d 1 . .
H H7A 0.123791 0.378134 0.213767 0.022 Uiso calc 1 . .

loop_
_atom_site_aniso_label
_atom_site_aniso_U_11
_atom_site_aniso_U_22
_atom_site_aniso_U_33
_atom_site_aniso_U_12
_atom_site_aniso_U_13
_atom_site_aniso_U_23
Cl 0.02085(18) 0.01654(18) 0.02407(19) 0.00416(13) -0.00540(17) 0.00218(18)
F 0.0206(5) 0.0149(5) 0.0384(7) -0.0046(4) -0.0032(5) -0.0033(5)
O1 0.0189(6) 0.0142(6) 0.0281(7) -0.0017(5) -0.0059(5) 0.0005(5)
O2 0.0192(5) 0.0225(6) 0.0350(9) -0.0014(5) -0.0094(6) -0.0006(5)
C1 0.0138(7) 0.0147(7) 0.0145(6) 0.0007(5) -0.0012(5) 0.0000(6)
C2 0.0156(7) 0.0133(7) 0.0136(6) -0.0007(5) -0.0007(6) 0.0000(6)
C3 0.0153(7) 0.0133(7) 0.0139(6) 0.0024(5) -0.0015(5) 0.0006(5)
C4 0.0141(6) 0.0165(7) 0.0166(8) 0.0001(5) -0.0005(6) -0.0012(6)
C5 0.0160(7) 0.0135(7) 0.0185(7) -0.0025(6) 0.0011(6) -0.0017(6)
C6 0.0167(7) 0.0136(7) 0.0167(7) 0.0011(6) 0.0001(6) 0.0005(6)
C7 0.0162(7) 0.0192(7) 0.0205(7) 0.0022(5) -0.0031(7) 0.0008(8)

loop_
_atom_type_symbol
_atom_type_description
_atom_type_scat_dispersion_real
_atom_type_scat_dispersion_imag
_atom_type_scat_source
C C 0.0033 0.0016 'International Tables Vol C Tables 4.2.6.8 and 6.1.1.4'
H H 0.0000 0.0000 'International Tables Vol C Tables 4.2.6.8 and 6.1.1.4'
Cl Cl 0.1484 0.1585 'International Tables Vol C Tables 4.2.6.8 and 6.1.1.4'
F F 0.0171 0.0103 'International Tables Vol C Tables 4.2.6.8 and 6.1.1.4'
O O 0.0106 0.0060 'International Tables Vol C Tables 4.2.6.8 and 6.1.1.4'

loop_
_geom_angle_atom_site_label_1
_geom_angle_atom_site_label_2
_geom_angle_atom_site_label_3
_geom_angle_site_symmetry_1
_geom_angle_site_symmetry_3
_geom_angle
_geom_angle_publ_flag
C2 O1 H1 . . 106.(2) ?
C6 C1 C2 . . 120.99(14) ?
C6 C1 C7 . . 118.83(14) ?
C2 C1 C7 . . 120.18(14) ?
O1 C2 C3 . . 119.41(14) ?
O1 C2 C1 . . 122.42(14) ?
C3 C2 C1 . . 118.17(14) ?
C4 C3 C2 . . 121.43(14) ?
C4 C3 Cl . . 119.70(12) ?
C2 C3 Cl . . 118.87(12) ?
C5 C4 C3 . . 118.42(15) ?
C5 C4 H4A . . 120.8 ?
C3 C4 H4A . . 120.8 ?
F C5 C6 . . 118.71(15) ?
F C5 C4 . . 118.49(14) ?
C6 C5 C4 . . 122.79(15) ?
C5 C6 C1 . . 118.19(15) ?
C5 C6 H6A . . 120.9 ?
C1 C6 H6A . . 120.9 ?
O2 C7 C1 . . 123.44(15) ?
O2 C7 H7A . . 118.3 ?
C1 C7 H7A . . 118.3 ?

loop_
_geom_bond_atom_site_label_1
_geom_bond_atom_site_label_2
_geom_bond_site_symmetry_2
_geom_bond_distance
_geom_bond_publ_flag
Cl C3 . 1.7334(16) ?
F C5 . 1.3529(19) ?
O1 C2 . 1.3470(19) ?
O1 H1 . 0.77(3) ?
O2 C7 . 1.217(2) ?
C1 C6 . 1.402(2) ?
C1 C2 . 1.406(2) ?
C1 C7 . 1.464(2) ?
C2 C3 . 1.399(2) ?
C3 C4 . 1.386(2) ?
C4 C5 . 1.385(2) ?
C4 H4A . 0.95 ?
C5 C6 . 1.373(2) ?
C6 H6A . 0.95 ?
C7 H7A . 0.95 ?

loop_
_geom_hbond_atom_site_label_D
_geom_hbond_atom_site_label_H
_geom_hbond_atom_site_label_A
_geom_hbond_site_symmetry_A
_geom_hbond_distance_DH
_geom_hbond_distance_HA
_geom_hbond_distance_DA
_geom_hbond_angle_DHA
_geom_hbond_publ_flag
O1 H1 F 4_544 0.77(3) 2.47(3) 3.0101(18) 128.(2) y
O1 H1 O2 . 0.77(3) 1.93(3) 2.6231(19) 150.(3) y
C4 H4A O2 3_556 0.95 2.37 3.254(2) 154.8 y
C6 H6A O1 4_554 0.95 2.55 3.377(2) 145.0 y

_cod_database_fobs_code 2243659
